data_8103826
loop_
_publ_author_name
'Krivovichev, S.V.'
'Burns, P.C.'

_publ_section_title
;
 Structural topology of potassium uranyl chromates: crystal structures of
 K8 ((U O2) (Cr O4)4) (N O3)2, K5 ((U O2) (Cr O4)3) (NO3) (H2 O)3, K4 ((U
 O2)3 (Cr O4)5) (H2 O)8 and K2 ((U O2)2 (Cr O4)3 (H2 O)2) (H2 O)4
;
_journal_name_full 'Zeitschrift fuer Kristallographie (149,1979-)'
_journal_page_first 725
_journal_page_last 732
_journal_volume 218
_journal_year 2003
_chemical_formula_sum 'Cr3 H12 K2 O22 U2'
_chemical_name_systematic 'K2 ((U O2)2 (Cr O4)3 (H2 O)2) (H2 O)4'
_space_group_IT_number 14
_symmetry_space_group_name_Hall '-P 2ybc'
_symmetry_space_group_name_H-M 'P 1 21/c 1'
_cell_angle_alpha 90
_cell_angle_beta 108.135
_cell_angle_gamma 90
_cell_formula_units_Z 4
_cell_length_a 10.7417
_cell_length_b 14.529
_cell_length_c 14.1387
_cell_volume 2096.963
_citation_journal_id_ASTM ZEKRDZ
_cod_data_source_file Krivovichev_ZEKRDZ_2003_1143.cif
_cod_data_source_block H12Cr3K2O22U2
_cod_original_formula_sum 'H12 Cr3 K2 O22 U2'
_cod_database_code 8103826

loop_
_symmetry_equiv_pos_as_xyz
x,y,z
-x,y+1/2,-z+1/2
-x,-y,-z
x,-y-1/2,z-1/2

loop_
_atom_site_label
_atom_site_type_symbol
_atom_site_fract_x
_atom_site_fract_y
_atom_site_fract_z
_atom_site_occupancy
_atom_site_U_iso_or_equiv
O4 O-2 0.288 0.2819 0.9443 1 0.0
K1 K+1 0.8535 -0.02886 0.61909 1 0.0
O9 O-2 0.1003 0.1925 0.001 1 0.0
O10 O-2 0.7701 0.1374 0.5297 1 0.0
O13 O-2 0.5115 0.1434 0.4283 1 0.0
O19 O-2 0.6706 -0.042 0.4131 1 0.0
O8 O-2 0.3149 0.2728 0.1397 1 0.0
U1 U+6 0.36088 0.271979 0.80469 1 0.0
O12 O-2 0.7772 0.4061 0.8409 1 0.0
U2 U+6 -0.0814 0.294654 0.96732 1 0.0
O20 O-2 0.3871 -0.0575 0.9808 1 0.0
O22 O-2 0.8353 0.4956 0.6921 1 0.0
K2 K+1 0.323 -0.04369 0.1607 1 0.0
O6 O-2 0.2785 0.3776 0.7652 1 0.0
O17 O-2 0.5965 0.0752 0.6153 1 0.0
O1 O-2 -0.014 0.3033 0.8246 1 0.0
O3 O-2 0.0283 0.3872 0.0172 1 0.0
Cr1 Cr+6 0.00379 0.22467 0.74177 1 0.0
Cr2 Cr+6 0.25852 0.21533 0.03025 1 0.0
O16 O-2 0.6057 0.2546 0.5852 1 0.0
O2 O-2 0.1616 0.1906 0.7707 1 0.0
O5 O-2 0.804 0.204 0.9141 1 0.0
O11 O-2 0.4463 0.1664 0.8425 1 0.0
Cr3 Cr+6 0.62103 0.15349 0.54154 1 0.0
O14 O-2 -0.0854 0.1361 0.7432 1 0.0
O7 O-2 -0.0438 0.2701 0.6286 1 0.0
O18 O-2 0.5387 0.3244 0.7408 1 0.0
O21 O-2 0.048 0.0254 0.1021 1 0.0
O15 O-2 0.3379 0.1206 0.0393 1 0.0
